data_4501286
loop_
_publ_author_name
'Mouchaham, Georges'
'Roques, Nans'
'Brand\`es, St\'ephane'
'Duhayon, Carine'
'Sutter, Jean-Pascal'

_publ_section_title
;
 Self-Assembly of Zr(C2O4)44--Metallotectons and Bisimidazolium Cations:
 Influence of the Dication on H-Bonded Framework Dimensionality and
 Material Potential Porosity
;
_journal_issue 12
_journal_name_full 'Crystal Growth &amp; Design'
_journal_page_first 5424
_journal_paper_doi 10.1021/cg201008v
_journal_volume 11
_journal_year 2011
_chemical_absolute_configuration ad
_chemical_formula_moiety '2(C12 H12 N4), C8 O16 Zr, 1.5(H2 O)'
_chemical_formula_sum 'C32 H27 N8 O17.5 Zr'
_chemical_formula_weight 894.83
_space_group_IT_number 30
_symmetry_cell_setting orthorhombic
_symmetry_space_group_name_Hall 'P 2 -2bc'
_symmetry_space_group_name_H-M 'P n c 2'
_atom_sites_solution_hydrogens geom
_atom_sites_solution_primary direct
_cell_angle_alpha 90
_cell_angle_beta 90
_cell_angle_gamma 90
_cell_formula_units_Z 2
_cell_length_a 11.0271(3)
_cell_length_b 16.9334(5)
_cell_length_c 9.6188(3)
_cell_measurement_reflns_used 11180
_cell_measurement_temperature 180
_cell_measurement_theta_max 29
_cell_measurement_theta_min 3
_cell_volume 1796.08(9)
_computing_cell_refinement 'CrysAlis RED, (Oxford Diffraction, 2002)'
_computing_data_collection 'Xcalibur, (Oxford Diffraction, 2002)'
_computing_data_reduction 'CrysAlis RED, (Oxford Diffraction, 2002)'
_computing_molecular_graphics 'CAMERON (Watkin et al., 1996)'
_computing_publication_material 'CRYSTALS (Betteridge et al., 2003)'
_computing_structure_refinement 'CRYSTALS (Betteridge et al., 2003)'
_computing_structure_solution 'SIR92 (Altomare et al., 1994)'
_diffrn_ambient_temperature 180
_diffrn_measured_fraction_theta_full 0.998
_diffrn_measured_fraction_theta_max 0.998
_diffrn_measurement_device 'Oxford Diffraction XCALIBUR'
_diffrn_measurement_device_type Area
_diffrn_measurement_method '\f & \w scans'
_diffrn_radiation_monochromator graphite
_diffrn_radiation_type 'Mo K\a'
_diffrn_radiation_wavelength 0.71073
_diffrn_reflns_av_R_equivalents 0.029
_diffrn_reflns_limit_h_max 15
_diffrn_reflns_limit_h_min -15
_diffrn_reflns_limit_k_max 23
_diffrn_reflns_limit_k_min -23
_diffrn_reflns_limit_l_max 13
_diffrn_reflns_limit_l_min -9
_diffrn_reflns_number 17216
_diffrn_reflns_theta_full 29.104
_diffrn_reflns_theta_max 29.104
_diffrn_reflns_theta_min 3.033
_diffrn_standards_number 0
_exptl_absorpt_coefficient_mu 0.399
_exptl_absorpt_correction_T_max 0.98
_exptl_absorpt_correction_T_min 0.92
_exptl_absorpt_correction_type multi-scan
_exptl_absorpt_process_details 'Blessing, acta cryst. (1995), a51, 33-38'
_exptl_crystal_colour colorless
_exptl_crystal_density_diffrn 1.655
_exptl_crystal_density_method 'not measured'
_exptl_crystal_description planar
_exptl_crystal_F_000 908
_exptl_crystal_size_max 0.40
_exptl_crystal_size_mid 0.20
_exptl_crystal_size_min 0.05
_refine_diff_density_max 0.44
_refine_diff_density_min -0.41
_refine_ls_abs_structure_details 'Flack (1983), 1417 Friedel-pairs'
_refine_ls_abs_structure_Flack -0.01(4)
_refine_ls_extinction_method None
_refine_ls_goodness_of_fit_ref 1.1286
_refine_ls_hydrogen_treatment constr
_refine_ls_matrix_type full
_refine_ls_number_parameters 307
_refine_ls_number_reflns 3249
_refine_ls_number_restraints 15
_refine_ls_R_factor_all 0.0360
_refine_ls_R_factor_gt 0.0302
_refine_ls_shift/su_max 0.006394
_refine_ls_structure_factor_coef F
_refine_ls_weighting_details
;
 Method, part 1, Chebychev polynomial, (Watkin, 1994, Prince, 1982) 
 [weight] = 1.0/[A~0~*T~0~(x)+A~1~*T~1~(x) ... +A~n-1~]*T~n-1~(x)] 
 where A~i~ are the Chebychev coefficients listed below and x= Fcalc/Fmax 
 Method = Robust Weighting (Prince, 1982) 
 W = [weight] * [1-(deltaF/6*sigmaF)^2^]^2^ 
 A~i~ are: 
 2.86 0.133 1.78 
;
_refine_ls_weighting_scheme calc
_refine_ls_wR_factor_all 0.0396
_refine_ls_wR_factor_gt 0.0339
_refine_ls_wR_factor_ref 0.0330
_reflns_limit_h_max 15
_reflns_limit_h_min 0
_reflns_limit_k_max 23
_reflns_limit_k_min 0
_reflns_limit_l_max 13
_reflns_limit_l_min -9
_reflns_number_gt 3404
_reflns_number_total 3962
_reflns_threshold_expression I>2.0\s(I)
_oxford_refine_ls_r_factor_ref 0.0290
_oxford_reflns_number_all 3953
_oxford_reflns_threshold_expression_ref I>3.0\s(I)
_cod_data_source_file cg201008v_si_002.cif
_cod_data_source_block 1
_cod_depositor_comments
;
The following automatic conversions were performed:

'_symmetry_cell_setting' value 'Orthorhombic' changed to
'orthorhombic' according to
/home/saulius/struct/CIF-dictionaries/cif_core.dic dictionary named
'cif_core.dic' version 2.4.1 from 2010-06-29.

Automatic conversion script
Id: cif_fix_values 1715 2011-07-08 13:25:40Z adriana 
;
_cod_original_sg_symbol_Hall 'P 2 -2bc '
_cod_original_sg_symbol_H-M 'P n c 2 '
_cod_database_code 4501286

loop_
_symmetry_equiv_pos_as_xyz
x,y,z
-x,y+1/2,z+1/2
x,-y+1/2,z+1/2
-x,-y,z

loop_
_atom_site_label
_atom_site_type_symbol
_atom_site_fract_x
_atom_site_fract_y
_atom_site_fract_z
_atom_site_U_iso_or_equiv
_atom_site_occupancy
_atom_site_adp_type
_atom_site_refinement_flags_posn
_atom_site_refinement_flags_adp
C14 C 0.7034(5) 0.1481(3) 0.3176(7) 0.0448 0.5000 Uani . .
C15 C 0.6080(6) 0.1622(3) 0.2282(7) 0.0469 0.5000 Uani . .
C10 C 0.5295(3) 0.2200(2) 0.2598(4) 0.0484 1.0000 Uani . .
C11 C 0.5628(6) 0.2794(4) 0.3493(8) 0.0368 0.5000 Uani . .
C12 C 0.6579(6) 0.2672(4) 0.4379(8) 0.0355 0.5000 Uani . .
C13 C 0.7203(3) 0.19330(19) 0.4333(4) 0.0408 1.0000 Uani . .
C140 C 0.6358(5) 0.1254(3) 0.4192(7) 0.0442 0.5000 Uani . .
C150 C 0.5372(5) 0.1387(3) 0.3314(7) 0.0441 0.5000 Uani . .
C16 C 0.3798(3) 0.3029(2) 0.1418(4) 0.0574 1.0000 Uani . .
C17 C 0.2737(3) 0.21453(19) 0.0314(4) 0.0433 1.0000 Uani . .
C18 C 0.3607(3) 0.17622(17) 0.1033(5) 0.0492 1.0000 Uani . .
C19 C 0.8574(3) 0.10682(18) 0.5757(4) 0.0452 1.0000 Uani . .
C20 C 0.9470(3) 0.1218(2) 0.6661(4) 0.0473 1.0000 Uani . .
C21 C 0.8815(2) 0.23532(16) 0.5906(4) 0.0371 1.0000 Uani . .
N1 N 0.2883(2) 0.29265(15) 0.0576(3) 0.0444 1.0000 Uani . .
N2 N 0.4270(2) 0.23272(17) 0.1713(3) 0.0475 1.0000 Uani . .
N3 N 0.8171(2) 0.17896(15) 0.5290(3) 0.0362 1.0000 Uani . .
N4 N 0.9597(2) 0.20147(16) 0.6752(3) 0.0380 1.0000 Uani . .
C1 C 0.7694(2) 0.46527(17) 0.4428(4) 0.0354 1.0000 Uani . .
C2 C 0.8167(3) 0.54332(16) 0.3813(3) 0.0336 1.0000 Uani . .
C3 C 0.8513(3) 0.56449(18) 0.8432(4) 0.0373 1.0000 Uani . .
C4 C 0.9212(2) 0.63660(16) 0.7896(3) 0.0307 1.0000 Uani . .
O1 O 0.84375(18) 0.43270(12) 0.5250(3) 0.0380 1.0000 Uani . .
O2 O 0.91268(17) 0.56770(11) 0.4426(2) 0.0325 1.0000 Uani . .
O3 O 0.6699(2) 0.44043(14) 0.4096(3) 0.0558 1.0000 Uani . .
O4 O 0.7652(3) 0.57605(15) 0.2870(3) 0.0526 1.0000 Uani . .
O5 O 0.86834(18) 0.50272(11) 0.7721(3) 0.0371 1.0000 Uani . .
O6 O 0.98926(16) 0.62122(11) 0.6878(2) 0.0312 1.0000 Uani . .
O7 O 0.7858(3) 0.56978(14) 0.9454(3) 0.0552 1.0000 Uani . .
O8 O 0.90760(19) 0.70179(12) 0.8442(3) 0.0407 1.0000 Uani . .
O9 O 0.500000(11) 0.500000(11) 0.2067(7) 0.1205 1.0000 Uani S T
O10 O 0.5000 0.0000 0.098(2) 0.0585 0.5000 Uani S T
Zr1 Zr 1.0000 0.5000 0.60276(12) 0.0247 1.0000 Uani S T
C120 C 0.7003(5) 0.2584(4) 0.3826(7) 0.0338 0.5000 Uani . .
C110 C 0.6027(7) 0.2712(4) 0.2946(7) 0.0369 0.5000 Uani . .
H161 H 0.4045 0.3497 0.1803 0.0679 1.0000 Uiso R .
H171 H 0.2123 0.1924 -0.0235 0.0518 1.0000 Uiso R .
H181 H 0.3771 0.1233 0.1057 0.0574 1.0000 Uiso R .
H191 H 0.8280 0.0564 0.5493 0.0534 1.0000 Uiso R .
H201 H 0.9946 0.0857 0.7141 0.0550 1.0000 Uiso R .
H211 H 0.8739 0.2897 0.5756 0.0451 1.0000 Uiso R .
H41 H 1.0089 0.2260 0.7293 0.0462 1.0000 Uiso R .
H11 H 0.2452 0.3298 0.0243 0.0531 1.0000 Uiso R .
H91 H 0.4420 0.5185 0.2545 0.1700 1.0000 Uiso R .
H111 H 0.5206 0.3270 0.3505 0.0458 0.5000 Uiso R .
H121 H 0.6816 0.3061 0.5005 0.0437 0.5000 Uiso R .
H151 H 0.5964 0.1311 0.1497 0.0644 0.5000 Uiso R .
H141 H 0.7566 0.1068 0.2996 0.0578 0.5000 Uiso R .
H1101 H 0.5911 0.3219 0.2601 0.0442 0.5000 Uiso R .
H1201 H 0.7524 0.2999 0.4031 0.0415 0.5000 Uiso R .
H1501 H 0.4775 0.1007 0.3178 0.0499 0.5000 Uiso R .
H1401 H 0.6481 0.0777 0.4650 0.0514 0.5000 Uiso R .

loop_
_atom_site_aniso_label
_atom_site_aniso_U_11
_atom_site_aniso_U_22
_atom_site_aniso_U_33
_atom_site_aniso_U_23
_atom_site_aniso_U_13
_atom_site_aniso_U_12
C14 0.037(3) 0.038(3) 0.059(5) -0.016(3) -0.017(3) 0.012(2)
C15 0.047(3) 0.041(3) 0.053(4) -0.018(3) -0.020(3) 0.015(3)
C10 0.0381(15) 0.0582(18) 0.049(2) -0.0301(17) -0.0273(15) 0.0251(14)
C11 0.036(4) 0.032(2) 0.042(5) -0.009(3) -0.018(3) 0.006(3)
C12 0.040(3) 0.031(3) 0.035(4) -0.004(3) -0.011(3) 0.006(3)
C13 0.0321(12) 0.0505(16) 0.0398(17) -0.0201(14) -0.0161(13) 0.0136(12)
C140 0.042(3) 0.027(2) 0.064(5) 0.005(3) -0.034(3) 0.000(2)
C150 0.041(3) 0.025(2) 0.066(5) 0.003(3) -0.033(3) -0.005(2)
C16 0.0479(16) 0.0515(17) 0.073(3) -0.0326(17) -0.0357(17) 0.0254(14)
C17 0.0348(13) 0.0445(15) 0.051(2) -0.0081(15) -0.0186(14) 0.0060(12)
C18 0.0460(14) 0.0442(13) 0.058(2) -0.013(2) -0.029(2) 0.0116(11)
C19 0.0439(14) 0.0382(12) 0.054(3) -0.0076(14) -0.0205(15) 0.0048(11)
C20 0.0474(17) 0.0431(15) 0.051(2) 0.0032(14) -0.0227(16) 0.0040(14)
C21 0.0336(10) 0.0395(11) 0.0381(17) -0.0058(14) -0.0126(15) 0.0047(9)
N1 0.0371(11) 0.0458(13) 0.0502(17) -0.0159(12) -0.0214(11) 0.0173(10)
N2 0.0387(12) 0.0511(15) 0.0528(19) -0.0266(13) -0.0269(13) 0.0217(11)
N3 0.0297(10) 0.0412(12) 0.0378(14) -0.0129(11) -0.0139(10) 0.0096(9)
N4 0.0334(11) 0.0448(13) 0.0357(15) -0.0041(11) -0.0158(11) 0.0014(10)
C1 0.0292(12) 0.0362(13) 0.0408(17) 0.0030(13) -0.0063(12) -0.0005(11)
C2 0.0356(14) 0.0332(13) 0.0318(15) -0.0011(11) -0.0045(12) 0.0040(11)
C3 0.0338(13) 0.0379(14) 0.0403(17) 0.0124(13) 0.0144(13) 0.0107(12)
C4 0.0245(10) 0.0380(13) 0.0296(14) 0.0053(11) 0.0063(10) 0.0044(10)
O1 0.0311(9) 0.0416(10) 0.0413(12) 0.0128(9) -0.0120(9) -0.0095(8)
O2 0.0326(9) 0.0334(9) 0.0316(11) 0.0057(8) -0.0011(8) -0.0033(7)
O3 0.0361(11) 0.0496(13) 0.082(2) 0.0118(13) -0.0269(12) -0.0083(9)
O4 0.0605(15) 0.0460(12) 0.0514(17) 0.0121(12) -0.0227(13) 0.0018(11)
O5 0.0327(9) 0.0365(9) 0.0422(12) 0.0034(10) 0.0134(9) -0.0035(8)
O6 0.0334(9) 0.0334(8) 0.0266(9) -0.0021(7) 0.0106(8) -0.0047(8)
O7 0.0628(15) 0.0414(12) 0.0614(18) 0.0134(12) 0.0433(14) 0.0099(11)
O8 0.0441(11) 0.0387(10) 0.0393(13) 0.0009(9) 0.0213(10) 0.0040(8)
O9 0.048(2) 0.252(9) 0.061(3) 0.0000 0.0000 0.049(4)
O10 0.050(3) 0.040(2) 0.085(5) 0.0000 0.0000 0.012(3)
Zr1 0.02083(11) 0.03111(12) 0.02208(13) 0.0000 0.0000 -0.00355(13)
C120 0.029(3) 0.032(3) 0.040(5) 0.005(3) -0.017(3) -0.008(3)
C110 0.041(4) 0.031(3) 0.039(5) 0.015(3) -0.013(3) -0.005(3)

loop_
_atom_type_symbol
_atom_type_scat_dispersion_real
_atom_type_scat_dispersion_imag
_atom_type_scat_Cromer_Mann_a1
_atom_type_scat_Cromer_Mann_b1
_atom_type_scat_Cromer_Mann_a2
_atom_type_scat_Cromer_Mann_b2
_atom_type_scat_Cromer_Mann_a3
_atom_type_scat_Cromer_Mann_b3
_atom_type_scat_Cromer_Mann_a4
_atom_type_scat_Cromer_Mann_b4
_atom_type_scat_Cromer_Mann_c
_atom_type_scat_source
C 0.0033 0.0016 2.3100 20.8439 1.0200 10.2075 1.5886 0.5687 0.8650 51.6512 0.2156 'International Tables Vol C 4.2.6.8 and 6.1.1.4'
H 0.0000 0.0000 0.4930 10.5109 0.3229 26.1257 0.1402 3.1424 0.0408 57.7998 0.0030 'International Tables Vol C 4.2.6.8 and 6.1.1.4'
N 0.0061 0.0033 12.2126 0.0057 3.1322 9.8933 2.0125 28.9975 1.1663 0.5826 -11.5290 'International Tables Vol C 4.2.6.8 and 6.1.1.4'
O 0.0106 0.0060 3.0485 13.2771 2.2868 5.7011 1.5463 0.3239 0.8670 32.9089 0.2508 'International Tables Vol C 4.2.6.8 and 6.1.1.4'
Zr -2.9673 0.5597 17.8765 1.2762 10.9480 11.9160 5.4173 0.1176 3.6572 87.6627 2.0693 'International Tables Vol C 4.2.6.8 and 6.1.1.4'

loop_
_geom_angle_atom_site_label_1
_geom_angle_site_symmetry_1
_geom_angle_atom_site_label_2
_geom_angle_atom_site_label_3
_geom_angle_site_symmetry_3
_geom_angle
_geom_angle_publ_flag
C15 . C14 C13 . 121.1(5) yes
C15 . C14 H141 . 119.7 no
C13 . C14 H141 . 119.2 no
C14 . C15 C10 . 118.5(5) yes
C14 . C15 H151 . 120.9 no
C10 . C15 H151 . 120.6 no
C15 . C10 C11 . 120.2(4) yes
C11 . C10 C150 . 111.0(4) yes
C15 . C10 N2 . 119.0(4) yes
C11 . C10 N2 . 118.3(4) yes
C150 . C10 N2 . 116.3(3) yes
C15 . C10 C110 . 98.7(5) yes
C150 . C10 C110 . 118.1(4) yes
N2 . C10 C110 . 125.0(4) yes
C10 . C11 C12 . 119.0(6) yes
C10 . C11 H111 . 120.5 no
C12 . C11 H111 . 120.5 no
C11 . C12 C13 . 118.9(6) yes
C11 . C12 H121 . 120.8 no
C13 . C12 H121 . 120.4 no
C12 . C13 C14 . 116.8(5) yes
C12 . C13 C140 . 112.2(4) yes
C12 . C13 N3 . 119.2(4) yes
C14 . C13 N3 . 122.1(3) yes
C140 . C13 N3 . 113.3(3) yes
C14 . C13 C120 . 98.9(4) yes
C140 . C13 C120 . 123.1(4) yes
N3 . C13 C120 . 122.9(4) yes
C13 . C140 C150 . 114.8(5) yes
C13 . C140 H1401 . 122.5 no
C150 . C140 H1401 . 122.7 no
C10 . C150 C140 . 117.2(4) yes
C10 . C150 H1501 . 121.1 no
C140 . C150 H1501 . 121.7 no
N1 . C16 N2 . 108.4(3) yes
N1 . C16 H161 . 126.6 no
N2 . C16 H161 . 124.9 no
C18 . C17 N1 . 106.8(3) yes
C18 . C17 H171 . 127.6 no
N1 . C17 H171 . 125.6 no
C17 . C18 N2 . 106.8(3) yes
C17 . C18 H181 . 128.7 no
N2 . C18 H181 . 124.5 no
C20 . C19 N3 . 106.4(3) yes
C20 . C19 H191 . 126.5 no
N3 . C19 H191 . 127.1 no
C19 . C20 N4 . 107.8(3) yes
C19 . C20 H201 . 128.0 no
N4 . C20 H201 . 124.2 no
N3 . C21 N4 . 108.2(2) yes
N3 . C21 H211 . 126.2 no
N4 . C21 H211 . 125.6 no
C17 . N1 C16 . 109.7(3) yes
C17 . N1 H11 . 125.8 no
C16 . N1 H11 . 124.5 no
C10 . N2 C18 . 126.9(3) yes
C10 . N2 C16 . 124.8(3) yes
C18 . N2 C16 . 108.3(2) yes
C13 . N3 C19 . 127.0(2) yes
C13 . N3 C21 . 124.3(2) yes
C19 . N3 C21 . 108.7(2) yes
C20 . N4 C21 . 108.9(3) yes
C20 . N4 H41 . 125.7 no
C21 . N4 H41 . 125.3 no
C2 . C1 O1 . 113.2(2) yes
C2 . C1 O3 . 120.1(3) yes
O1 . C1 O3 . 126.7(3) yes
C1 . C2 O2 . 112.4(2) yes
C1 . C2 O4 . 121.6(3) yes
O2 . C2 O4 . 126.0(3) yes
C4 . C3 O5 . 113.8(3) yes
C4 . C3 O7 . 120.6(3) yes
O5 . C3 O7 . 125.7(3) yes
C3 . C4 O6 . 113.3(2) yes
C3 . C4 O8 . 120.6(3) yes
O6 . C4 O8 . 126.1(3) yes
C1 . O1 Zr1 . 119.65(18) yes
C2 . O2 Zr1 . 121.93(18) yes
C3 . O5 Zr1 . 121.35(18) yes
C4 . O6 Zr1 . 120.69(17) yes
H91 4_665 O9 H91 . 114.3 no
O6 . Zr1 O6 4_765 136.62(11) yes
O6 . Zr1 O1 . 124.40(7) yes
O6 4_765 Zr1 O1 . 71.73(7) yes
O6 . Zr1 O1 4_765 71.73(7) yes
O6 4_765 Zr1 O1 4_765 124.40(7) yes
O1 . Zr1 O1 4_765 140.21(13) yes
O6 . Zr1 O5 4_765 77.25(8) yes
O6 4_765 Zr1 O5 4_765 70.67(7) yes
O1 . Zr1 O5 4_765 139.88(8) yes
O1 4_765 Zr1 O5 4_765 75.13(9) yes
O6 . Zr1 O5 . 70.67(7) yes
O6 4_765 Zr1 O5 . 77.25(8) yes
O1 . Zr1 O5 . 75.13(9) yes
O1 4_765 Zr1 O5 . 139.88(8) yes
O5 4_765 Zr1 O5 . 83.43(13) yes
O6 . Zr1 O2 . 75.29(8) yes
O6 4_765 Zr1 O2 . 141.63(7) yes
O1 . Zr1 O2 . 71.41(7) yes
O1 4_765 Zr1 O2 . 80.25(8) yes
O5 4_765 Zr1 O2 . 147.64(7) yes
O6 . Zr1 O2 4_765 141.63(7) yes
O6 4_765 Zr1 O2 4_765 75.29(8) yes
O1 . Zr1 O2 4_765 80.25(8) yes
O1 4_765 Zr1 O2 4_765 71.41(7) yes
O5 4_765 Zr1 O2 4_765 103.06(8) yes
O5 . Zr1 O2 . 103.06(8) yes
O5 . Zr1 O2 4_765 147.64(7) yes
O2 . Zr1 O2 4_765 88.35(12) yes
C13 . C120 C110 . 121.6(5) yes
C13 . C120 H1201 . 119.0 no
C110 . C120 H1201 . 119.4 no
C120 . C110 C10 . 124.4(6) yes
C120 . C110 H1101 . 118.0 no
C10 . C110 H1101 . 117.6 no

loop_
_geom_bond_atom_site_label_1
_geom_bond_atom_site_label_2
_geom_bond_site_symmetry_2
_geom_bond_distance
_geom_bond_publ_flag
C14 C15 . 1.379(9) yes
C14 C13 . 1.363(7) yes
C14 H141 . 0.930 no
C15 C10 . 1.342(7) yes
C15 H151 . 0.930 no
C10 C11 . 1.374(8) yes
C10 C150 . 1.542(7) yes
C10 N2 . 1.431(4) yes
C10 C110 . 1.231(8) yes
C11 C12 . 1.367(10) yes
C11 H111 . 0.930 no
C12 C13 . 1.429(7) yes
C12 H121 . 0.930 no
C13 C140 . 1.486(6) yes
C13 N3 . 1.431(4) yes
C13 C120 . 1.225(7) yes
C140 C150 . 1.395(8) yes
C140 H1401 . 0.930 no
C150 H1501 . 0.930 no
C16 N1 . 1.306(4) yes
C16 N2 . 1.328(4) yes
C16 H161 . 0.915 no
C17 C18 . 1.349(4) yes
C17 N1 . 1.356(4) yes
C17 H171 . 0.937 no
C18 N2 . 1.370(4) yes
C18 H181 . 0.914 no
C19 C20 . 1.340(4) yes
C19 N3 . 1.375(4) yes
C19 H191 . 0.948 no
C20 N4 . 1.360(4) yes
C20 H201 . 0.928 no
C21 N3 . 1.329(4) yes
C21 N4 . 1.317(4) yes
C21 H211 . 0.936 no
N1 H11 . 0.850 no
N4 H41 . 0.859 no
C1 C2 . 1.540(4) yes
C1 O1 . 1.266(3) yes
C1 O3 . 1.217(3) yes
C2 O2 . 1.280(4) yes
C2 O4 . 1.205(4) yes
C3 C4 . 1.533(4) yes
C3 O5 . 1.263(4) yes
C3 O7 . 1.224(4) yes
C4 O6 . 1.262(3) yes
C4 O8 . 1.232(3) yes
O1 Zr1 . 2.1969(19) yes
O2 Zr1 . 2.148(2) yes
O5 Zr1 . 2.183(2) yes
O6 Zr1 . 2.2128(19) yes
O9 H91 4_665 0.847 no
O9 H91 . 0.847 no
C120 C110 . 1.386(10) yes
C120 H1201 . 0.930 no
C110 H1101 . 0.930 no

loop_
_geom_hbond_atom_site_label_D
_geom_hbond_atom_site_label_H
_geom_hbond_atom_site_label_A
_geom_hbond_site_symmetry_A
_geom_hbond_angle_DHA
_geom_hbond_distance_DH
_geom_hbond_distance_HA
_geom_hbond_distance_DA
_geom_hbond_publ_flag
C17 H171 O2 2_644 143 0.94 2.54 3.337(6) yes
C18 H181 O10 . 158 0.91 2.49 3.356(6) yes
C19 H191 O7 3_554 168 0.95 2.40 3.337(6) yes
C20 H201 O2 2_745 140 0.93 2.44 3.211(6) yes
C21 H211 O1 . 176 0.94 2.49 3.427(6) yes
N4 H41 C4 4_765 141 0.86 2.52 3.233(6) yes
N4 H41 O8 4_765 167 0.86 1.89 2.733(6) yes
N1 H11 O7 4_664 156 0.85 1.89 2.694(6) yes
O9 H91 O3 4_665 166 0.85 2.06 2.888(6) yes
C12 H121 C15 3_555 131 0.93 2.40 3.087(6) yes
C15 H151 O10 . 136 0.93 2.51 3.244(6) yes
C14 H141 O5 3_554 173 0.93 2.24 3.166(6) yes
